data_7208303
loop_
_publ_author_name
'Hermosilla-Ib\'a\~nez, Patricio'
'Car, Pierre Emmanuel'
'Vega, Andr\'es'
'Costamagna, Juan'
'Caruso, Francesco'
'Pivan, Jean-Yves'
'Fur, Eric Le'
'Spodine, Evgenia'
'Venegas-Yazigi, Diego'

_publ_section_title
;
 New structures based on the mixed valence polyoxometalate cluster
 [V12B18O60H6]n&#x2212;
;
_journal_issue 17
_journal_name_full CrystEngComm
_journal_page_first 5604
_journal_paper_doi 10.1039/c2ce25436k
_journal_volume 14
_journal_year 2012
_chemical_formula_moiety 'Na5(H3 O)4[Ni(N2 C2 H8)(H2 O)3] [V12 B18 O60 H6] 9(H2 O)'
_chemical_formula_sum 'C4 H99 B36 N4 Na10 Ni2 O152 V24'
_chemical_formula_weight 4594.86
_chemical_name_systematic
;
?
;
_space_group_IT_number 15
_symmetry_cell_setting monoclinic
_symmetry_space_group_name_Hall '-C 2yc'
_symmetry_space_group_name_H-M 'C 1 2/c 1'
_atom_sites_solution_primary direct
_atom_sites_solution_secondary difmap
_audit_creation_method SHELXL-97
_cell_angle_alpha 90.000(5)
_cell_angle_beta 92.496(5)
_cell_angle_gamma 90.000(5)
_cell_formula_units_Z 2
_cell_length_a 19.442(5)
_cell_length_b 21.810(5)
_cell_length_c 16.070(5)
_cell_measurement_reflns_used 5278
_cell_measurement_temperature 293(2)
_cell_measurement_theta_max 27.31
_cell_measurement_theta_min 2.81
_cell_volume 6808(3)
_computing_cell_refinement 'Dirax/lsq (Duisenberg & Schreurs, 1989-2000)'
_computing_data_collection 'Collect (Nonius BV, 1997-2000)'
_computing_data_reduction 'EvalCCD (Duisenberg & Schreurs 1990-2000)'
_computing_structure_refinement 'SHELXL-97 (Sheldrick, 1997)'
_computing_structure_solution 'SHELXS-97 (Sheldrick, 1990)'
_diffrn_ambient_temperature 293(2)
_diffrn_detector 'CCD plate'
_diffrn_detector_area_resol_mean 9
_diffrn_measured_fraction_theta_full 0.989
_diffrn_measured_fraction_theta_max 0.989
_diffrn_measurement_device_type KappaCCD
_diffrn_measurement_method 'CCD rotation images, thick slices'
_diffrn_radiation_monochromator 'horizonally mounted graphite crystal'
_diffrn_radiation_source 'fine-focus sealed tube'
_diffrn_radiation_type MoK\a
_diffrn_radiation_wavelength 0.71069
_diffrn_reflns_av_R_equivalents 0.0613
_diffrn_reflns_av_sigmaI/netI 0.0584
_diffrn_reflns_limit_h_max 20
_diffrn_reflns_limit_h_min -25
_diffrn_reflns_limit_k_max 28
_diffrn_reflns_limit_k_min -28
_diffrn_reflns_limit_l_max 20
_diffrn_reflns_limit_l_min -20
_diffrn_reflns_number 28634
_diffrn_reflns_theta_full 27.43
_diffrn_reflns_theta_max 27.43
_diffrn_reflns_theta_min 1.40
_diffrn_standards_decay_% 0
_exptl_absorpt_coefficient_mu 2.009
_exptl_absorpt_correction_T_max 0.563
_exptl_absorpt_correction_T_min 0.465
_exptl_absorpt_correction_type numerical
_exptl_absorpt_process_details EvalCCD
_exptl_crystal_colour black
_exptl_crystal_density_diffrn 2.193
_exptl_crystal_density_method 'not measured'
_exptl_crystal_description block
_exptl_crystal_F_000 4332.0
_exptl_crystal_size_max 0.40
_exptl_crystal_size_mid 0.27
_exptl_crystal_size_min 0.24
_refine_diff_density_max 2.466
_refine_diff_density_min -1.882
_refine_diff_density_rms 0.377
_refine_ls_extinction_method none
_refine_ls_goodness_of_fit_ref 1.090
_refine_ls_matrix_type full
_refine_ls_number_parameters 594
_refine_ls_number_reflns 7681
_refine_ls_number_restraints 28
_refine_ls_restrained_S_all 1.089
_refine_ls_R_factor_all 0.0975
_refine_ls_R_factor_gt 0.0717
_refine_ls_shift/su_max 0.008
_refine_ls_shift/su_mean 0.002
_refine_ls_structure_factor_coef Fsqd
_refine_ls_weighting_details 'calc w=1/[\s^2^(Fo^2^)+(0.1312P)^2^+108.4171P] where P=(Fo^2^+2Fc^2^)/3'
_refine_ls_weighting_scheme calc
_refine_ls_wR_factor_gt 0.2114
_refine_ls_wR_factor_ref 0.2406
_reflns_number_gt 5797
_reflns_number_total 7763
_reflns_threshold_expression >2sigma(I)
_cod_data_source_file c2ce25436k.txt
_cod_data_source_block compound_2
_cod_depositor_comments
;
The following automatic conversions were performed:

'_symmetry_cell_setting' value 'Monoclinic' changed to 'monoclinic'
according to /home/saulius/struct/CIF-dictionaries/cif_core.dic
dictionary named 'cif_core.dic' version 2.4.1 from 2010-06-29.

Automatic conversion script
Id: cif_fix_values 1891 2012-01-12 08:04:46Z andrius 
;
_cod_original_sg_symbol_H-M 'C 2/c'
_cod_database_code 7208303

loop_
_symmetry_equiv_pos_as_xyz
'x, y, z'
'-x, y, -z+1/2'
'x+1/2, y+1/2, z'
'-x+1/2, y+1/2, -z+1/2'
'-x, -y, -z'
'x, -y, z-1/2'
'-x+1/2, -y+1/2, -z'
'x+1/2, -y+1/2, z-1/2'

loop_
_atom_site_label
_atom_site_type_symbol
_atom_site_fract_x
_atom_site_fract_y
_atom_site_fract_z
_atom_site_U_iso_or_equiv
_atom_site_adp_type
_atom_site_occupancy
_atom_site_symmetry_multiplicity
_atom_site_calc_flag
_atom_site_refinement_flags
Na35 Na 0.5803(3) -0.0014(4) 0.2770(4) 0.0398(19) Uani 0.50 1 d P
V1 V 0.91305(6) 0.29265(5) 0.92487(7) 0.0137(3) Uani 1 1 d .
V2 V 0.91669(5) 0.28991(5) 1.11081(7) 0.0116(2) Uani 1 1 d .
V3 V 0.89400(6) 0.15760(5) 1.06340(7) 0.0159(3) Uani 1 1 d .
V4 V 0.77756(6) 0.08043(5) 0.99341(7) 0.0140(3) Uani 1 1 d .
V5 V 0.82105(6) 0.15551(5) 0.84766(7) 0.0128(3) Uani 1 1 d .
V6 V 0.80606(6) 0.28443(5) 0.78267(7) 0.0156(3) Uani 1 1 d .
O1 O 0.8998(2) 0.3466(2) 1.0200(3) 0.0136(9) Uani 1 1 d .
O2 O 0.9235(2) 0.2347(2) 1.0163(3) 0.0167(9) Uani 1 1 d .
O3 O 0.8813(2) 0.2138(2) 1.1565(3) 0.0161(9) Uani 1 1 d .
O4 O 0.8539(2) 0.1313(2) 0.9580(3) 0.0178(10) Uani 1 1 d .
O5 O 0.8155(2) 0.1094(2) 1.1000(3) 0.0177(10) Uani 1 1 d .
O6 O 0.7416(2) 0.1132(2) 0.8896(3) 0.0164(9) Uani 1 1 d .
O7 O 0.8694(2) 0.2329(2) 0.8506(3) 0.0161(9) Uani 1 1 d .
O8 O 0.7554(2) 0.2085(2) 0.7860(3) 0.0173(10) Uani 1 1 d .
O9 O 0.8463(3) 0.3433(2) 0.8617(3) 0.0183(10) Uani 1 1 d .
O10 O 0.9894(3) 0.3063(3) 0.8919(3) 0.0245(11) Uani 1 1 d .
O11 O 0.9946(2) 0.2988(2) 1.1505(3) 0.0162(9) Uani 1 1 d .
O12 O 0.9639(3) 0.1189(3) 1.0867(4) 0.0340(14) Uani 1 1 d .
O13 O 0.7958(3) 0.0085(2) 0.9755(3) 0.0261(11) Uani 1 1 d .
O14 O 0.8565(3) 0.1083(3) 0.7830(3) 0.0262(12) Uani 1 1 d .
O15 O 0.8383(3) 0.2936(3) 0.6919(3) 0.0286(12) Uani 1 1 d .
O16 O 0.8547(2) 0.3376(2) 1.1837(3) 0.0138(9) Uani 1 1 d .
O17 O 0.6829(2) 0.0796(2) 1.0372(3) 0.0146(9) Uani 1 1 d .
O18 O 0.7167(2) 0.3324(2) 0.7792(3) 0.0170(10) Uani 1 1 d .
O19 O 0.9369(2) 0.4501(2) 0.9898(3) 0.0194(10) Uani 1 1 d .
O20 O 0.8469(2) 0.2539(2) 1.2862(3) 0.0187(10) Uani 1 1 d .
O21 O 0.9002(3) 0.1576(2) 1.2831(3) 0.0224(11) Uani 1 1 d .
O22 O 0.9358(3) 0.0576(3) 1.3265(4) 0.0406(17) Uani 1 1 d .
O23 O 0.6080(3) 0.0546(2) 1.1505(3) 0.0203(10) Uani 1 1 d .
O24 O 0.5074(3) 0.0000(4) 1.1194(4) 0.049(2) Uani 1 1 d .
O25 O 0.6306(2) 0.0672(2) 0.8954(3) 0.0143(9) Uani 1 1 d .
O26 O 0.6888(3) 0.0628(2) 0.7702(3) 0.0211(10) Uani 1 1 d .
O27 O 0.6934(3) 0.1485(2) 0.6790(3) 0.0218(11) Uani 1 1 d .
O28 O 0.7160(3) 0.0500(3) 0.6290(3) 0.0349(14) Uani 1 1 d .
O29 O 0.6615(3) 0.4322(2) 0.7622(3) 0.0228(11) Uani 1 1 d .
O30 O 0.7750(2) 0.4282(2) 0.8173(3) 0.0175(10) Uani 1 1 d .
B1 B 0.8797(4) 0.4120(3) 1.0219(4) 0.0131(14) Uani 1 1 d .
B2 B 0.8140(4) 0.3071(4) 1.2509(5) 0.0168(15) Uani 1 1 d .
B3 B 0.8516(4) 0.1999(4) 1.2366(5) 0.0177(15) Uani 1 1 d .
B4 B 0.8909(4) 0.0955(4) 1.2813(5) 0.0228(17) Uani 1 1 d .
B5 B 0.6684(4) 0.0915(3) 1.1275(5) 0.0163(15) Uani 1 1 d .
B6 B 0.5605(4) 0.0358(4) 1.0935(5) 0.0224(17) Uani 1 1 d .
B7 B 0.6745(4) 0.1016(3) 0.8445(4) 0.0134(13) Uani 1 1 d .
B8 B 0.6991(4) 0.0872(4) 0.6941(5) 0.0210(16) Uani 1 1 d .
B9 B 0.7112(4) 0.3953(4) 0.8151(5) 0.0178(15) Uani 1 1 d .
Ni1 Ni 0.93039(13) 0.11689(12) 0.68794(16) 0.0416(6) Uani 0.50 1 d P
Na2 Na 1.0000 0.21321(18) 1.2500 0.0195(8) Uani 1 2 d S
Na1 Na 0.8852(2) 0.29774(19) 1.4115(2) 0.0433(9) Uani 1 1 d .
N1 N 0.8837(7) 0.0350(6) 0.6264(7) 0.028(3) Uani 0.50 1 d PDU
N2 N 0.9968(8) 0.1133(11) 0.6017(16) 0.082(8) Uani 0.50 1 d PDU
C1 C 1.0144(11) 0.0503(9) 0.573(2) 0.118(14) Uani 0.50 1 d PDU
C2 C 0.9389(9) 0.0364(11) 0.5659(15) 0.076(9) Uani 0.50 1 d PDU
O31 O 0.9246(4) 0.3835(4) 1.4947(5) 0.0545(19) Uani 1 1 d .
O32 O 0.9256(4) 0.2049(4) 1.4639(7) 0.073(3) Uani 1 1 d .
O33 O 1.0000 0.0656(8) 0.7500 0.198(15) Uani 1 2 d S
O34 O 0.7943(4) -0.0073(3) 0.3231(4) 0.0253(17) Uani 0.75 1 d PU
O36 O 0.5000 -0.0874(4) 0.2500 0.053(3) Uani 1 2 d S
O37 O 0.5000 0.1120(8) 0.2500 0.177(13) Uani 1 2 d S
O38 O 0.9747(8) 0.2027(7) 0.7307(10) 0.054(4) Uani 0.50 1 d P
O39 O 0.8411(9) 0.1691(7) 0.6026(10) 0.063(5) Uani 0.50 1 d P
O40 O 0.7978(7) 0.3068(11) 1.5172(8) 0.079(7) Uani 0.50 1 d P
Na3 Na 0.6848(5) 0.0610(5) 0.4853(5) 0.058(3) Uani 0.50 1 d P
O42 O 0.6679(7) 0.0631(7) 0.3422(7) 0.040(3) Uani 0.50 1 d P
O43 O 0.7558(9) 0.0238(8) 0.3222(9) 0.007(3) Uani 0.25 1 d PU
O44 O 0.4192(12) 0.1316(10) 0.142(2) 0.134(13) Uani 0.50 1 d P
O45 O 0.7500 0.2500 0.0000 0.133(7) Uani 1 2 d S
O46 O 0.7876(12) 0.1213(11) 0.4071(19) 0.110(9) Uani 0.50 1 d P

loop_
_atom_site_aniso_label
_atom_site_aniso_U_11
_atom_site_aniso_U_22
_atom_site_aniso_U_33
_atom_site_aniso_U_23
_atom_site_aniso_U_13
_atom_site_aniso_U_12
Na35 0.028(3) 0.056(5) 0.037(4) 0.032(3) 0.020(3) 0.026(3)
V1 0.0123(5) 0.0156(5) 0.0131(5) -0.0013(4) -0.0002(4) -0.0041(4)
V2 0.0095(5) 0.0109(5) 0.0141(5) 0.0020(4) -0.0047(4) -0.0031(4)
V3 0.0133(5) 0.0134(5) 0.0203(6) 0.0011(4) -0.0067(4) -0.0007(4)
V4 0.0147(5) 0.0093(5) 0.0178(5) 0.0010(4) -0.0026(4) 0.0003(4)
V5 0.0115(5) 0.0141(5) 0.0127(5) -0.0039(4) 0.0005(4) -0.0017(4)
V6 0.0198(6) 0.0173(6) 0.0095(5) 0.0001(4) -0.0011(4) -0.0071(4)
O1 0.014(2) 0.014(2) 0.013(2) 0.0010(17) -0.0019(17) -0.0008(17)
O2 0.021(2) 0.014(2) 0.015(2) -0.0003(17) -0.0035(18) -0.0038(18)
O3 0.018(2) 0.011(2) 0.019(2) 0.0016(17) -0.0021(18) -0.0075(18)
O4 0.014(2) 0.017(2) 0.022(2) 0.0023(18) -0.0006(19) 0.0009(18)
O5 0.018(2) 0.015(2) 0.019(2) 0.0038(18) -0.0043(19) -0.0061(18)
O6 0.016(2) 0.017(2) 0.015(2) 0.0001(18) -0.0029(18) -0.0023(18)
O7 0.014(2) 0.018(2) 0.017(2) -0.0042(18) -0.0004(18) -0.0045(18)
O8 0.016(2) 0.019(2) 0.017(2) -0.0006(18) -0.0050(18) -0.0025(18)
O9 0.022(2) 0.017(2) 0.014(2) -0.0006(18) -0.0073(19) -0.0033(19)
O10 0.016(2) 0.035(3) 0.022(3) -0.003(2) 0.000(2) -0.006(2)
O11 0.012(2) 0.017(2) 0.019(2) 0.0015(18) -0.0064(18) -0.0039(17)
O12 0.020(3) 0.025(3) 0.056(4) -0.001(3) -0.018(3) 0.001(2)
O13 0.028(3) 0.015(2) 0.035(3) -0.002(2) -0.001(2) 0.005(2)
O14 0.025(3) 0.028(3) 0.026(3) -0.013(2) 0.003(2) 0.001(2)
O15 0.037(3) 0.034(3) 0.014(2) 0.001(2) -0.002(2) -0.008(2)
O16 0.013(2) 0.014(2) 0.014(2) 0.0010(17) -0.0013(17) -0.0020(17)
O17 0.014(2) 0.016(2) 0.013(2) 0.0021(17) -0.0033(17) -0.0015(18)
O18 0.019(2) 0.018(2) 0.013(2) 0.0027(18) -0.0074(18) -0.0090(19)
O19 0.018(2) 0.024(3) 0.016(2) 0.0041(19) -0.0043(19) -0.011(2)
O20 0.020(2) 0.016(2) 0.020(2) 0.0003(18) -0.0053(19) -0.0055(19)
O21 0.020(2) 0.018(2) 0.027(3) 0.006(2) -0.015(2) -0.006(2)
O22 0.047(4) 0.020(3) 0.052(4) 0.011(3) -0.035(3) -0.005(3)
O23 0.021(3) 0.026(3) 0.013(2) 0.0060(19) -0.0071(19) -0.012(2)
O24 0.047(4) 0.078(5) 0.019(3) 0.019(3) -0.012(3) -0.048(4)
O25 0.014(2) 0.015(2) 0.014(2) -0.0011(17) -0.0023(17) -0.0024(17)
O26 0.026(3) 0.018(2) 0.019(2) -0.0077(19) 0.004(2) -0.001(2)
O27 0.029(3) 0.023(3) 0.014(2) -0.0065(19) -0.001(2) -0.004(2)
O28 0.055(4) 0.027(3) 0.023(3) -0.011(2) 0.015(3) -0.009(3)
O29 0.025(3) 0.016(2) 0.025(3) 0.008(2) -0.013(2) -0.009(2)
O30 0.021(2) 0.015(2) 0.015(2) 0.0043(18) -0.0089(19) -0.0083(19)
B1 0.010(3) 0.015(3) 0.014(3) 0.002(3) -0.003(3) -0.007(3)
B2 0.017(4) 0.017(4) 0.015(3) 0.001(3) -0.004(3) -0.003(3)
B3 0.020(4) 0.015(4) 0.018(3) 0.002(3) -0.007(3) -0.007(3)
B4 0.023(4) 0.018(4) 0.027(4) 0.009(3) -0.008(3) -0.006(3)
B5 0.019(4) 0.016(4) 0.013(3) 0.000(3) -0.006(3) -0.011(3)
B6 0.026(4) 0.023(4) 0.018(4) 0.008(3) -0.007(3) -0.015(3)
B7 0.011(3) 0.016(3) 0.013(3) -0.004(3) -0.002(3) -0.002(3)
B8 0.019(4) 0.024(4) 0.020(4) -0.005(3) 0.000(3) -0.006(3)
B9 0.019(4) 0.016(3) 0.017(3) 0.009(3) -0.010(3) -0.004(3)
Ni1 0.0386(13) 0.0454(15) 0.0411(13) 0.0032(11) 0.0045(11) -0.0029(11)
Na2 0.0130(18) 0.022(2) 0.024(2) 0.000 -0.0034(15) 0.000
Na1 0.043(2) 0.060(3) 0.0258(17) -0.0061(16) -0.0113(15) 0.0004(18)
N1 0.048(8) 0.023(6) 0.013(5) -0.010(5) 0.010(5) -0.025(6)
N2 0.008(7) 0.119(19) 0.118(18) -0.074(15) -0.018(9) 0.005(9)
C1 0.11(3) 0.072(19) 0.17(3) 0.06(2) 0.05(2) -0.035(18)
C2 0.022(9) 0.075(16) 0.13(2) 0.076(16) 0.040(12) 0.023(10)
O31 0.064(5) 0.048(4) 0.051(4) -0.007(3) -0.005(4) 0.003(4)
O32 0.047(5) 0.081(7) 0.093(7) 0.017(5) 0.014(5) 0.020(4)
O33 0.040(8) 0.060(10) 0.49(5) 0.000 -0.014(16) 0.000
O34 0.055(5) 0.011(3) 0.010(3) 0.011(3) 0.005(3) -0.027(4)
O36 0.095(9) 0.028(5) 0.033(5) 0.000 -0.020(5) 0.000
O37 0.37(4) 0.066(10) 0.112(15) 0.000 0.17(2) 0.000
O38 0.058(10) 0.043(8) 0.062(10) -0.002(7) 0.006(7) -0.003(6)
O39 0.088(12) 0.043(8) 0.063(10) -0.016(7) 0.058(9) 0.005(8)
O40 0.020(6) 0.20(2) 0.017(6) -0.005(9) 0.002(5) -0.026(10)
Na3 0.062(5) 0.086(7) 0.024(4) -0.005(4) 0.000(4) 0.042(5)
O42 0.045(7) 0.060(9) 0.016(5) -0.008(5) -0.002(5) 0.023(6)
O43 0.020(9) 0.000(7) 0.000(7) 0.008(6) -0.012(6) -0.020(7)
O44 0.104(16) 0.082(14) 0.23(3) -0.103(18) 0.129(19) -0.056(13)
O45 0.17(2) 0.102(15) 0.126(16) -0.012(12) 0.009(14) 0.021(14)
O46 0.077(15) 0.082(16) 0.17(3) 0.016(16) -0.014(16) -0.003(12)

loop_
_atom_type_symbol
_atom_type_description
_atom_type_scat_dispersion_real
_atom_type_scat_dispersion_imag
_atom_type_scat_source
B B 0.0013 0.0007 'International Tables Vol C Tables 4.2.6.8 and 6.1.1.4'
O O 0.0106 0.0060 'International Tables Vol C Tables 4.2.6.8 and 6.1.1.4'
N N 0.0061 0.0033 'International Tables Vol C Tables 4.2.6.8 and 6.1.1.4'
V V 0.3005 0.5294 'International Tables Vol C Tables 4.2.6.8 and 6.1.1.4'
Ni Ni 0.3393 1.1124 'International Tables Vol C Tables 4.2.6.8 and 6.1.1.4'
C C 0.0033 0.0016 'International Tables Vol C Tables 4.2.6.8 and 6.1.1.4'
H H 0.0000 0.0000 'International Tables Vol C Tables 4.2.6.8 and 6.1.1.4'
Na Na 0.0362 0.0249 'International Tables Vol C Tables 4.2.6.8 and 6.1.1.4'

loop_
_geom_angle_atom_site_label_1
_geom_angle_atom_site_label_2
_geom_angle_atom_site_label_3
_geom_angle
_geom_angle_site_symmetry_1
_geom_angle_site_symmetry_3
O42 Na35 O24 101.4(4) . 2_656
O42 Na35 O23 83.9(4) . 1_554
O24 Na35 O23 138.3(3) 2_656 1_554
O42 Na35 O36 161.6(4) . .
O24 Na35 O36 70.9(3) 2_656 .
O23 Na35 O36 113.1(3) 1_554 .
O42 Na35 O26 75.6(4) . 6
O24 Na35 O26 130.7(3) 2_656 6
O23 Na35 O26 90.8(3) 1_554 6
O36 Na35 O26 96.5(3) . 6
O42 Na35 O25 76.3(4) . 6
O24 Na35 O25 75.7(2) 2_656 6
O23 Na35 O25 144.1(3) 1_554 6
O36 Na35 O25 85.6(3) . 6
O26 Na35 O25 55.5(2) 6 6
O42 Na35 O24 134.0(4) . 1_554
O24 Na35 O24 105.8(3) 2_656 1_554
O23 Na35 O24 51.4(2) 1_554 1_554
O36 Na35 O24 64.2(2) . 1_554
O26 Na35 O24 110.7(3) 6 1_554
O25 Na35 O24 146.2(4) 6 1_554
O42 Na35 O37 86.2(4) . .
O24 Na35 O37 73.0(2) 2_656 .
O23 Na35 O37 66.0(2) 1_554 .
O36 Na35 O37 106.6(3) . .
O26 Na35 O37 152.1(3) 6 .
O25 Na35 O37 140.1(3) 6 .
O24 Na35 O37 67.7(2) 1_554 .
O42 Na35 B7 82.0(4) . 6
O24 Na35 B7 101.2(3) 2_656 6
O23 Na35 B7 120.4(3) 1_554 6
O36 Na35 B7 83.2(3) . 6
O26 Na35 B7 29.65(18) 6 6
O25 Na35 B7 27.94(18) 6 6
O24 Na35 B7 126.7(4) 1_554 6
O37 Na35 B7 165.6(4) . 6
O42 Na35 B6 108.7(4) . 1_554
O24 Na35 B6 126.3(3) 2_656 1_554
O23 Na35 B6 25.00(19) 1_554 1_554
O36 Na35 B6 88.8(3) . 1_554
O26 Na35 B6 99.8(3) 6 1_554
O25 Na35 B6 153.7(4) 6 1_554
O24 Na35 B6 26.53(19) 1_554 1_554
O37 Na35 B6 66.0(2) . 1_554
B7 Na35 B6 125.8(3) 6 1_554
O42 Na35 Na35 141.1(4) . 2_655
O24 Na35 Na35 58.8(2) 2_656 2_655
O23 Na35 Na35 91.3(3) 1_554 2_655
O36 Na35 Na35 49.5(2) . 2_655
O26 Na35 Na35 143.2(3) 6 2_655
O25 Na35 Na35 122.7(3) 6 2_655
O24 Na35 Na35 47.0(2) 1_554 2_655
O37 Na35 Na35 57.1(2) . 2_655
B7 Na35 Na35 131.7(2) 6 2_655
B6 Na35 Na35 70.1(3) 1_554 2_655
O42 Na35 Na3 29.7(3) . .
O24 Na35 Na3 76.9(3) 2_656 .
O23 Na35 Na3 113.3(3) 1_554 .
O36 Na35 Na3 133.5(3) . .
O26 Na35 Na3 79.9(2) 6 .
O25 Na35 Na3 54.0(2) 6 .
O24 Na35 Na3 159.8(3) 1_554 .
O37 Na35 Na3 94.7(3) . .
B7 Na35 Na3 71.0(2) 6 .
B6 Na35 Na3 137.7(3) 1_554 .
Na35 Na35 Na3 131.9(3) 2_655 .
O10 V1 O7 107.7(2) . .
O10 V1 O2 107.4(2) . .
O7 V1 O2 93.3(2) . .
O10 V1 O1 107.3(2) . .
O7 V1 O1 144.8(2) . .
O2 V1 O1 79.20(19) . .
O10 V1 O9 108.8(3) . .
O7 V1 O9 78.3(2) . .
O2 V1 O9 143.7(2) . .
O1 V1 O9 87.7(2) . .
O10 V1 V2 110.34(18) . .
O7 V1 V2 126.41(15) . .
O2 V1 V2 39.90(14) . .
O1 V1 V2 39.43(13) . .
O9 V1 V2 121.14(15) . .
O10 V1 V6 111.84(19) . .
O7 V1 V6 39.37(15) . .
O2 V1 V6 125.34(14) . .
O1 V1 V6 121.09(14) . .
O9 V1 V6 38.99(14) . .
V2 V1 V6 137.69(5) . .
O11 V2 O1 110.2(2) . .
O11 V2 O2 106.6(2) . .
O1 V2 O2 79.70(19) . .
O11 V2 O3 106.9(2) . .
O1 V2 O3 141.0(2) . .
O2 V2 O3 78.7(2) . .
O11 V2 O16 106.3(2) . .
O1 V2 O16 91.32(19) . .
O2 V2 O16 147.0(2) . .
O3 V2 O16 89.4(2) . .
O11 V2 V1 111.76(18) . .
O1 V2 V1 40.05(14) . .
O2 V2 V1 39.79(14) . .
O3 V2 V1 113.57(14) . .
O16 V2 V1 125.79(13) . .
O11 V2 V3 109.66(18) . .
O1 V2 V3 113.82(14) . .
O2 V2 V3 39.14(14) . .
O3 V2 V3 39.69(14) . .
O16 V2 V3 123.98(14) . .
V1 V2 V3 76.66(4) . .
O12 V3 O4 110.5(3) . .
O12 V3 O2 106.3(3) . .
O4 V3 O2 91.8(2) . .
O12 V3 O3 106.3(3) . .
O4 V3 O3 143.2(2) . .
O2 V3 O3 78.75(19) . .
O12 V3 O5 107.7(3) . .
O4 V3 O5 79.2(2) . .
O2 V3 O5 145.8(2) . .
O3 V3 O5 88.9(2) . .
O12 V3 V4 113.8(2) . .
O4 V3 V4 39.76(14) . .
O2 V3 V4 124.82(14) . .
O3 V3 V4 121.26(15) . .
O5 V3 V4 39.52(14) . .
O12 V3 V2 109.1(2) . .
O4 V3 V2 123.98(15) . .
O2 V3 V2 39.30(14) . .
O3 V3 V2 39.56(13) . .
O5 V3 V2 122.96(16) . .
V4 V3 V2 137.06(5) . .
O13 V4 O6 106.2(2) . .
O13 V4 O5 112.9(2) . .
O6 V4 O5 139.1(2) . .
O13 V4 O4 108.6(3) . .
O6 V4 O4 77.8(2) . .
O5 V4 O4 79.0(2) . .
O13 V4 O17 105.3(2) . .
O6 V4 O17 90.2(2) . .
O5 V4 O17 90.7(2) . .
O4 V4 O17 146.0(2) . .
O13 V4 V3 115.9(2) . .
O6 V4 V3 110.94(15) . .
O5 V4 V3 40.12(14) . .
O4 V4 V3 38.87(14) . .
O17 V4 V3 124.36(14) . .
O13 V4 V5 108.3(2) . .
O6 V4 V5 39.18(14) . .
O5 V4 V5 113.66(14) . .
O4 V4 V5 39.04(14) . .
O17 V4 V5 124.98(14) . .
V3 V4 V5 75.73(4) . .
O13 V4 Na3 43.9(3) . 6_556
O6 V4 Na3 97.2(2) . 6_556
O5 V4 Na3 118.99(19) . 6_556
O4 V4 Na3 150.1(2) . 6_556
O17 V4 Na3 62.2(2) . 6_556
V3 V4 Na3 150.40(16) . 6_556
V5 V4 Na3 126.87(13) . 6_556
O14 V5 O7 110.4(2) . .
O14 V5 O4 106.2(2) . .
O7 V5 O4 94.3(2) . .
O14 V5 O6 106.5(2) . .
O7 V5 O6 143.0(2) . .
O4 V5 O6 77.8(2) . .
O14 V5 O8 109.4(2) . .
O7 V5 O8 78.6(2) . .
O4 V5 O8 143.9(2) . .
O6 V5 O8 86.8(2) . .
O14 V5 V4 107.0(2) . .
O7 V5 V4 127.54(14) . .
O4 V5 V4 39.62(14) . .
O6 V5 V4 38.54(14) . .
O8 V5 V4 121.05(15) . .
O14 V5 V6 113.9(2) . .
O7 V5 V6 39.78(14) . .
O4 V5 V6 126.68(15) . .
O6 V5 V6 119.79(15) . .
O8 V5 V6 38.93(14) . .
V4 V5 V6 138.80(5) . .
O15 V6 O8 110.3(2) . .
O15 V6 O9 110.2(2) . .
O8 V6 O9 137.7(2) . .
O15 V6 O7 108.2(3) . .
O8 V6 O7 78.57(19) . .
O9 V6 O7 77.9(2) . .
O15 V6 O18 106.0(3) . .
O8 V6 O18 90.3(2) . .
O9 V6 O18 89.8(2) . .
O7 V6 O18 145.76(19) . .
O15 V6 V5 113.0(2) . .
O8 V6 V5 39.62(14) . .
O9 V6 V5 111.12(15) . .
O7 V6 V5 39.05(14) . .
O18 V6 V5 124.15(14) . .
O15 V6 V1 113.1(2) . .
O8 V6 V1 111.38(14) . .
O9 V6 V1 39.21(14) . .
O7 V6 V1 38.76(14) . .
O18 V6 V1 123.38(14) . .
V5 V6 V1 74.96(4) . .
B1 O1 V2 129.7(4) . .
B1 O1 V1 129.8(4) . .
V2 O1 V1 100.5(2) . .
V3 O2 V1 146.7(3) . .
V3 O2 V2 101.6(2) . .
V1 O2 V2 100.3(2) . .
B3 O3 V2 131.7(4) . .
B3 O3 V3 127.5(4) . .
V2 O3 V3 100.7(2) . .
B3 O3 Na2 82.5(4) . .
V2 O3 Na2 84.61(17) . .
V3 O3 Na2 106.8(2) . .
V3 O4 V5 146.3(3) . .
V3 O4 V4 101.4(2) . .
V5 O4 V4 101.3(2) . .
B9 O5 V4 130.9(4) 7_657 .
B9 O5 V3 128.3(4) 7_657 .
V4 O5 V3 100.4(2) . .
B7 O6 V4 129.8(4) . .
B7 O6 V5 127.2(4) . .
V4 O6 V5 102.3(2) . .
V5 O7 V1 143.4(3) . .
V5 O7 V6 101.2(2) . .
V1 O7 V6 101.9(2) . .
B2 O8 V6 129.7(4) 7_657 .
B2 O8 V5 128.8(4) 7_657 .
V6 O8 V5 101.4(2) . .
B5 O9 V6 130.1(4) 7_657 .
B5 O9 V1 128.1(4) 7_657 .
V6 O9 V1 101.8(2) . .
V2 O11 Na2 100.2(2) . .
V2 O11 Na1 133.6(3) . 2_757
Na2 O11 Na1 103.35(19) . 2_757
V4 O13 Na3 110.7(4) . 6_556
V5 O14 Ni1 135.1(3) . .
B7 O16 B2 113.5(5) 7_657 .
B7 O16 V2 120.6(4) 7_657 .
B2 O16 V2 122.2(4) . .
B5 O17 B1 113.5(5) . 7_657
B5 O17 V4 123.3(4) . .
B1 O17 V4 120.2(4) 7_657 .
B9 O18 B3 114.5(5) . 7_657
B9 O18 V6 122.6(4) . .
B3 O18 V6 120.6(4) 7_657 .
B6 O19 B1 121.2(5) 7_657 .
B3 O20 B2 119.1(5) . .
B3 O20 Na1 143.0(4) . .
B2 O20 Na1 97.6(4) . .
B4 O21 B3 121.2(5) . .
B4 O21 Na2 127.8(5) . .
B3 O21 Na2 94.5(4) . .
B6 O23 B5 121.8(5) . .
B6 O23 Na35 104.2(5) . 1_556
B5 O23 Na35 132.9(4) . 1_556
B6 O24 Na35 140.6(6) . 2_656
B6 O24 Na35 85.6(4) . 1_556
Na35 O24 Na35 74.2(3) 2_656 1_556
B7 O25 B1 118.7(5) . 7_657
B7 O25 Na35 95.1(4) . 6_556
B1 O25 Na35 144.2(4) 7_657 6_556
B8 O26 B7 122.4(6) . .
B8 O26 Na35 114.0(5) . 6_556
B7 O26 Na35 94.7(4) . 6_556
B8 O27 B2 120.6(6) . 7_657
B8 O27 Na1 129.7(5) . 7_657
B2 O27 Na1 93.6(4) 7_657 7_657
B8 O28 Na3 128.4(6) . .
B4 O29 B9 120.6(6) 7_657 .
B9 O30 B5 120.1(5) . 7_657
O25 B1 O1 111.9(5) 7_657 .
O25 B1 O19 106.3(5) 7_657 .
O1 B1 O19 109.2(5) . .
O25 B1 O17 113.6(5) 7_657 7_657
O1 B1 O17 108.0(5) . 7_657
O19 B1 O17 107.7(5) . 7_657
O20 B2 O8 110.8(6) . 7_657
O20 B2 O27 106.3(5) . 7_657
O8 B2 O27 109.4(6) 7_657 7_657
O20 B2 O16 113.5(6) . .
O8 B2 O16 107.9(5) 7_657 .
O27 B2 O16 108.8(5) 7_657 .
O20 B3 O3 110.9(6) . .
O20 B3 O21 106.5(5) . .
O3 B3 O21 107.5(6) . .
O20 B3 O18 113.6(6) . 7_657
O3 B3 O18 109.0(5) . 7_657
O21 B3 O18 109.2(5) . 7_657
O29 B4 O21 123.4(7) 7_657 .
O29 B4 O22 116.6(7) 7_657 .
O21 B4 O22 120.0(7) . .
O30 B5 O9 111.3(5) 7_657 7_657
O30 B5 O23 106.0(5) 7_657 .
O9 B5 O23 109.7(6) 7_657 .
O30 B5 O17 111.5(6) 7_657 .
O9 B5 O17 109.1(5) 7_657 .
O23 B5 O17 109.2(5) . .
O23 B6 O24 118.3(6) . .
O23 B6 O19 122.9(6) . 7_657
O24 B6 O19 118.8(6) . 7_657
O23 B6 Na35 50.8(4) . 1_556
O24 B6 Na35 67.8(4) . 1_556
O19 B6 Na35 170.3(6) 7_657 1_556
O25 B7 O6 110.2(5) . .
O25 B7 O26 107.2(5) . .
O6 B7 O26 107.2(5) . .
O25 B7 O16 114.3(5) . 7_657
O6 B7 O16 107.9(5) . 7_657
O26 B7 O16 109.7(5) . 7_657
O25 B7 Na35 57.0(3) . 6_556
O6 B7 Na35 143.5(5) . 6_556
O26 B7 Na35 55.7(3) . 6_556
O16 B7 Na35 108.3(4) 7_657 6_556
O26 B8 O27 122.1(7) . .
O26 B8 O28 120.3(7) . .
O27 B8 O28 117.6(7) . .
O30 B9 O5 110.4(6) . 7_657
O30 B9 O29 106.5(5) . .
O5 B9 O29 108.4(6) 7_657 .
O30 B9 O18 113.2(6) . .
O5 B9 O18 108.9(5) 7_657 .
O29 B9 O18 109.3(5) . .
N2 Ni1 O33 82.9(7) . .
N2 Ni1 O14 172.7(8) . .
O33 Ni1 O14 93.19(19) . .
N2 Ni1 O38 89.6(8) . .
O33 Ni1 O38 94.3(6) . .
O14 Ni1 O38 96.9(5) . .
N2 Ni1 N1 85.5(6) . .
O33 Ni1 N1 91.5(6) . .
O14 Ni1 N1 88.5(3) . .
O38 Ni1 N1 171.9(6) . .
O21 Na2 O21 118.4(3) 2_757 .
O21 Na2 O11 121.55(16) 2_757 2_757
O21 Na2 O11 104.78(18) . 2_757
O21 Na2 O11 104.78(18) 2_757 .
O21 Na2 O11 121.55(16) . .
O11 Na2 O11 81.1(3) 2_757 .
O21 Na2 O3 55.83(15) 2_757 2_757
O21 Na2 O3 124.51(18) . 2_757
O11 Na2 O3 67.85(14) 2_757 2_757
O11 Na2 O3 111.70(17) . 2_757
O21 Na2 O3 124.51(18) 2_757 .
O21 Na2 O3 55.83(15) . .
O11 Na2 O3 111.70(17) 2_757 .
O11 Na2 O3 67.85(14) . .
O3 Na2 O3 179.5(3) 2_757 .
O21 Na2 B3 30.99(19) 2_757 2_757
O21 Na2 B3 139.0(2) . 2_757
O11 Na2 B3 90.79(19) 2_757 2_757
O11 Na2 B3 98.0(2) . 2_757
O3 Na2 B3 30.08(18) 2_757 2_757
O3 Na2 B3 150.03(18) . 2_757
O21 Na2 V2 91.74(12) 2_757 2_757
O21 Na2 V2 120.57(13) . 2_757
O11 Na2 V2 30.30(11) 2_757 2_757
O11 Na2 V2 93.66(15) . 2_757
O3 Na2 V2 37.69(10) 2_757 2_757
O3 Na2 V2 141.84(16) . 2_757
B3 Na2 V2 61.68(15) 2_757 2_757
O21 Na2 Na1 66.40(15) 2_757 2_757
O21 Na2 Na1 151.41(13) . 2_757
O11 Na2 Na1 93.64(16) 2_757 2_757
O11 Na2 Na1 39.44(12) . 2_757
O3 Na2 Na1 82.50(12) 2_757 2_757
O3 Na2 Na1 97.24(12) . 2_757
B3 Na2 Na1 60.45(17) 2_757 2_757
V2 Na2 Na1 86.08(8) 2_757 2_757
O32 Na1 O20 92.6(3) . .
O32 Na1 O27 148.6(3) . 7_657
O20 Na1 O27 59.88(18) . 7_657
O32 Na1 O31 112.5(4) . .
O20 Na1 O31 152.2(3) . .
O27 Na1 O31 97.9(3) 7_657 .
O32 Na1 O40 93.0(6) . .
O20 Na1 O40 115.3(4) . .
O27 Na1 O40 86.4(5) 7_657 .
O31 Na1 O40 76.5(5) . .
O32 Na1 O11 81.4(3) . 2_757
O20 Na1 O11 86.0(2) . 2_757
O27 Na1 O11 109.2(2) 7_657 2_757
O31 Na1 O11 86.3(3) . 2_757
O40 Na1 O11 158.4(4) . 2_757
O32 Na1 Na3 132.5(3) . 7_657
O20 Na1 Na3 127.5(2) . 7_657
O27 Na1 Na3 68.40(19) 7_657 7_657
O31 Na1 Na3 40.0(3) . 7_657
O40 Na1 Na3 50.2(6) . 7_657
O11 Na1 Na3 120.8(2) 2_757 7_657
C2 N1 Ni1 88.9(13) . .
C1 N2 Ni1 115(2) . .
N2 C1 C2 88.6(19) . .
N1 C2 C1 133(2) . .
Na1 O31 Na3 101.3(4) . 7_657
Ni1 O33 Ni1 111.6(8) 2_756 .
Na35 O36 Na35 81.0(4) . 2_655
Na35 O37 Na35 65.9(5) 2_655 .
O38 O38 Ni1 119.7(4) 2_756 .
Na1 O40 Na3 89.2(6) . 7_657
O42 Na3 O28 171.8(5) . .
O42 Na3 O31 91.9(4) . 7_657
O28 Na3 O31 96.2(4) . 7_657
O42 Na3 O13 91.9(4) . 6
O28 Na3 O13 79.9(3) . 6
O31 Na3 O13 173.2(5) 7_657 6
O42 Na3 O46 67.0(7) . .
O28 Na3 O46 109.5(7) . .
O31 Na3 O46 118.1(6) 7_657 .
O13 Na3 O46 68.6(5) 6 .
O42 Na3 O40 88.7(5) . 7_657
O28 Na3 O40 95.1(4) . 7_657
O31 Na3 O40 67.6(4) 7_657 7_657
O13 Na3 O40 118.1(5) 6 7_657
O46 Na3 O40 55.2(6) . 7_657
O42 Na3 V4 95.9(4) . 6
O28 Na3 V4 76.7(3) . 6
O31 Na3 V4 148.3(5) 7_657 6
O13 Na3 V4 25.36(15) 6 6
O46 Na3 V4 93.1(5) . 6
O40 Na3 V4 143.0(4) 7_657 6
O42 Na3 Na1 112.5(4) . 7_657
O28 Na3 Na1 74.8(3) . 7_657
O31 Na3 Na1 38.6(2) 7_657 7_657
O13 Na3 Na1 143.4(4) 6 7_657
O46 Na3 Na1 95.4(6) . 7_657
O40 Na3 Na1 40.7(3) 7_657 7_657
V4 Na3 Na1 151.5(2) 6 7_657
O42 Na3 Na35 31.1(4) . .
O28 Na3 Na35 149.7(5) . .
O31 Na3 Na35 82.5(3) 7_657 .
O13 Na3 Na35 98.0(3) 6 .
O46 Na3 Na35 97.5(6) . .
O40 Na3 Na35 112.0(4) 7_657 .
V4 Na3 Na35 88.5(2) 6 .
Na1 Na3 Na35 117.2(2) 7_657 .
Na3 O42 Na35 119.2(7) . .

loop_
_geom_bond_atom_site_label_1
_geom_bond_atom_site_label_2
_geom_bond_distance
_geom_bond_site_symmetry_2
V1 O10 1.625(5) .
V1 O7 1.937(5) .
V1 O2 1.942(5) .
V1 O1 1.954(5) .
V1 O9 1.955(5) .
V2 O11 1.630(4) .
V2 O1 1.929(4) .
V2 O2 1.947(5) .
V2 O3 1.953(5) .
V2 O16 2.008(5) .
V3 O12 1.630(5) .
V3 O4 1.921(5) .
V3 O2 1.941(5) .
V3 O3 1.958(5) .
V3 O5 1.965(5) .
V4 O13 1.636(5) .
V4 O6 1.919(5) .
V4 O5 1.941(5) .
V4 O4 1.957(5) .
V4 O17 1.998(5) .
V5 O14 1.637(5) .
V5 O7 1.932(5) .
V5 O4 1.933(5) .
V5 O6 1.946(5) .
V5 O8 1.958(5) .
V6 O15 1.625(5) .
V6 O8 1.929(5) .
V6 O9 1.946(5) .
V6 O7 1.963(5) .
V6 O18 2.027(5) .
O1 B1 1.480(9) .
O3 B3 1.465(9) .
O3 Na2 2.699(5) .
O5 B9 1.484(9) 7_657
O6 B7 1.486(8) .
O8 B2 1.489(9) 7_657
O9 B5 1.461(9) 7_657
O11 Na2 2.457(5) .
O11 Na1 2.581(6) 2_757
O13 Na3 2.649(10) 6_556
O14 Ni1 2.150(6) .
O16 B7 1.504(9) 7_657
O16 B2 1.519(9) .
O17 B5 1.513(9) .
O17 B1 1.523(8) 7_657
O18 B9 1.495(9) .
O18 B3 1.513(9) 7_657
O19 B6 1.377(9) 7_657
O19 B1 1.497(8) .
O20 B3 1.429(9) .
O20 B2 1.430(9) .
O20 Na1 2.322(6) .
O21 B4 1.367(10) .
O21 B3 1.498(9) .
O21 Na2 2.367(5) .
O22 B4 1.385(10) .
O23 B6 1.336(9) .
O23 B5 1.484(9) .
O23 Na35 2.452(7) 1_556
O24 B6 1.373(9) .
O24 Na35 2.434(9) 2_656
O24 Na35 2.848(9) 1_556
O25 B7 1.422(9) .
O25 B1 1.428(8) 7_657
O25 Na35 2.544(7) 6_556
O26 B8 1.356(10) .
O26 B7 1.500(8) .
O26 Na35 2.505(8) 6_556
O27 B8 1.363(10) .
O27 B2 1.497(9) 7_657
O27 Na1 2.372(6) 7_657
O28 B8 1.375(10) .
O28 Na3 2.373(9) .
O29 B4 1.352(9) 7_657
O29 B9 1.493(9) .
O30 B9 1.432(9) .
O30 B5 1.448(9) 7_657
B1 O25 1.428(8) 7_657
B1 O17 1.523(8) 7_657
B2 O8 1.489(9) 7_657
B2 O27 1.497(9) 7_657
B3 O18 1.513(9) 7_657
B4 O29 1.352(9) 7_657
B5 O30 1.448(9) 7_657
B5 O9 1.461(9) 7_657
B6 O19 1.377(9) 7_657
B7 O16 1.504(9) 7_657
B9 O5 1.484(9) 7_657
Ni1 N2 1.94(2) .
Ni1 O33 1.990(10) .
Ni1 O38 2.160(15) .
Ni1 N1 2.217(12) .
Na2 O21 2.367(5) 2_757
Na2 O11 2.457(5) 2_757
Na2 O3 2.699(5) 2_757
Na1 O32 2.316(10) .
Na1 O27 2.372(6) 7_657
Na1 O31 2.406(8) .
Na1 O40 2.462(14) .
Na1 O11 2.581(6) 2_757
N1 C2 1.479(10) .
N2 C1 1.490(10) .
C1 C2 1.497(10) .
O31 Na3 2.480(11) 7_657
O33 Ni1 1.990(10) 2_756
O34 O43 1.01(2) .
O36 Na35 2.466(11) 2_655
O37 Na35 2.946(16) 2_655
O38 O38 1.14(3) 2_756
O40 Na3 2.90(3) 7_657
Na3 O42 2.309(13) .
Na3 O31 2.480(11) 7_657
Na3 O13 2.649(10) 6
Na3 O46 2.74(3) .
Na3 O40 2.90(3) 7_657
Na35 O42 2.413(17) .
Na35 O24 2.434(9) 2_656
Na35 O23 2.452(7) 1_554
Na35 O36 2.466(11) .
Na35 O26 2.505(8) 6
Na35 O25 2.544(7) 6
Na35 O24 2.848(9) 1_554
Na35 O37 2.946(16) .
